data_7154183
loop_
_publ_author_name
'Savych, Iryna'
'Gl\"asel, Tim'
'Villinger, Alexander'
'Sosnovskikh, Vyacheslav Ya'
'Iaroshenko, Viktor O.'
'Langer, Peter'

_publ_section_title
;
 Synthesis of functionalized 2-salicyloylfurans, furo[3,2-b]chromen-9-ones
 and 2-benzoyl-8H-thieno[2,3-b]indoles by one-pot cyclizations of
 3-halochromones with \b-ketoamides and 1,3-dihydroindole-2-thiones.
;
_journal_issue 3
_journal_name_full 'Organic &amp; biomolecular chemistry'
_journal_page_first 729
_journal_page_last 750
_journal_paper_doi 10.1039/c4ob01730g
_journal_volume 13
_journal_year 2015
_chemical_formula_moiety 'C24 H15 N O4'
_chemical_formula_sum 'C24 H15 N O4'
_chemical_formula_weight 381.37
_chemical_name_systematic
;
3-Benzoyl-2-(phenylamino)-9<i>H</i>-furo[3,2-<i>b</i>]chromen-9-one
;
_space_group_IT_number 19
_symmetry_cell_setting orthorhombic
_symmetry_Int_Tables_number 19
_symmetry_space_group_name_Hall 'P 2ac 2ab'
_symmetry_space_group_name_H-M 'P 21 21 21'
_atom_sites_solution_hydrogens geom
_atom_sites_solution_primary direct
_atom_sites_solution_secondary difmap
_audit_creation_method SHELXL-97
_cell_angle_alpha 90.00
_cell_angle_beta 90.00
_cell_angle_gamma 90.00
_cell_formula_units_Z 4
_cell_length_a 4.9114(4)
_cell_length_b 9.9314(7)
_cell_length_c 36.687(3)
_cell_measurement_reflns_used 1919
_cell_measurement_temperature 173(2)
_cell_measurement_theta_max 44.045
_cell_measurement_theta_min 4.664
_cell_volume 1789.5(2)
_computing_cell_refinement 'Bruker Apex V7.51A'
_computing_data_collection 'Bruker Apex V7.51A'
_computing_data_reduction 'Bruker SAINT'
_computing_molecular_graphics 'ORTEP-3v2.01 (Farrugia, 1997)'
_computing_publication_material SHELXL-97
_computing_structure_refinement 'SHELXL-97 (Sheldrick, 1997)'
_computing_structure_solution 'SHELXS-97 (Sheldrick, 1997)'
_diffrn_ambient_temperature 173(2)
_diffrn_measured_fraction_theta_full 1.000
_diffrn_measured_fraction_theta_max 1.000
_diffrn_measurement_device_type 'Bruker Apex Kappa II-CCD-diffractometer'
_diffrn_measurement_method 'phi and omega scans'
_diffrn_radiation_monochromator graphite
_diffrn_radiation_source 'sealed tube'
_diffrn_radiation_type MoK\a
_diffrn_radiation_wavelength 0.71073
_diffrn_reflns_av_R_equivalents 0.0715
_diffrn_reflns_av_sigmaI/netI 0.0811
_diffrn_reflns_limit_h_max 6
_diffrn_reflns_limit_h_min -6
_diffrn_reflns_limit_k_max 13
_diffrn_reflns_limit_k_min -13
_diffrn_reflns_limit_l_max 48
_diffrn_reflns_limit_l_min -49
_diffrn_reflns_number 18306
_diffrn_reflns_theta_full 28.50
_diffrn_reflns_theta_max 28.50
_diffrn_reflns_theta_min 2.12
_exptl_absorpt_coefficient_mu 0.097
_exptl_absorpt_correction_T_max 0.9961
_exptl_absorpt_correction_T_min 0.9099
_exptl_absorpt_correction_type multi-scan
_exptl_absorpt_process_details '(SADABS; Sheldrick, 2004)'
_exptl_crystal_colour colourless
_exptl_crystal_density_diffrn 1.416
_exptl_crystal_density_method 'not measured'
_exptl_crystal_description needle
_exptl_crystal_F_000 792
_exptl_crystal_size_max 0.99
_exptl_crystal_size_mid 0.10
_exptl_crystal_size_min 0.04
_refine_diff_density_max 0.203
_refine_diff_density_min -0.204
_refine_diff_density_rms 0.049
_refine_ls_abs_structure_details 'Flack H D (1983), Acta Cryst. A39, 876-881'
_refine_ls_abs_structure_Flack 0.0(13)
_refine_ls_extinction_coef 0.0141(14)
_refine_ls_extinction_expression Fc^*^=kFc[1+0.001xFc^2^\l^3^/sin(2\q)]^-1/4^
_refine_ls_extinction_method SHELXL
_refine_ls_goodness_of_fit_ref 1.010
_refine_ls_hydrogen_treatment mixed
_refine_ls_matrix_type full
_refine_ls_number_parameters 267
_refine_ls_number_reflns 4548
_refine_ls_number_restraints 0
_refine_ls_restrained_S_all 1.010
_refine_ls_R_factor_all 0.0937
_refine_ls_R_factor_gt 0.0480
_refine_ls_shift/su_max 0.001
_refine_ls_shift/su_mean 0.000
_refine_ls_structure_factor_coef Fsqd
_refine_ls_weighting_details 'calc w=1/[\s^2^(Fo^2^)+(0.0428P)^2^+0.0000P] where P=(Fo^2^+2Fc^2^)/3'
_refine_ls_weighting_scheme calc
_refine_ls_wR_factor_gt 0.0925
_refine_ls_wR_factor_ref 0.1105
_reflns_number_gt 2928
_reflns_number_total 4548
_reflns_threshold_expression >2\s(I)
_cod_data_source_file c4ob01730g2.cif
_cod_data_source_block is_is411
_cod_depositor_comments 'Adding full bibliography for 7154181--7154183.cif.'
_cod_database_code 7154183

loop_
_symmetry_equiv_pos_as_xyz
'x, y, z'
'-x+1/2, -y, z+1/2'
'-x, y+1/2, -z+1/2'
'x+1/2, -y+1/2, -z'

loop_
_atom_site_label
_atom_site_type_symbol
_atom_site_fract_x
_atom_site_fract_y
_atom_site_fract_z
_atom_site_U_iso_or_equiv
_atom_site_adp_type
_atom_site_occupancy
_atom_site_symmetry_multiplicity
_atom_site_calc_flag
_atom_site_refinement_flags
N1 N -0.2999(4) 0.39824(19) 0.82206(5) 0.0297(5) Uani 1 1 d .
O1 O -0.1979(3) 0.50684(14) 0.87649(4) 0.0300(4) Uani 1 1 d .
O2 O 0.3358(3) 0.32929(14) 0.92025(4) 0.0280(4) Uani 1 1 d .
O3 O -0.1151(4) 0.67711(15) 0.94116(4) 0.0374(4) Uani 1 1 d .
O4 O 0.0470(3) 0.19210(15) 0.81065(4) 0.0344(4) Uani 1 1 d .
C1 C -0.1558(5) 0.4045(2) 0.85283(6) 0.0268(5) Uani 1 1 d .
C2 C 0.0466(4) 0.3144(2) 0.86481(6) 0.0256(5) Uani 1 1 d .
C3 C 0.1340(4) 0.3740(2) 0.89810(6) 0.0249(5) Uani 1 1 d .
C4 C -0.0097(5) 0.4871(2) 0.90484(6) 0.0269(5) Uani 1 1 d .
C5 C 0.0167(5) 0.5738(2) 0.93520(6) 0.0285(5) Uani 1 1 d .
C6 C 0.2333(5) 0.5220(2) 0.95986(6) 0.0269(5) Uani 1 1 d .
C7 C 0.3803(5) 0.4054(2) 0.95175(6) 0.0256(5) Uani 1 1 d .
C8 C 0.5823(5) 0.3563(2) 0.97470(6) 0.0292(5) Uani 1 1 d .
H8 H 0.6823 0.2776 0.9685 0.035 Uiso 1 1 calc R
C9 C 0.6337(5) 0.4246(2) 1.00664(6) 0.0318(6) Uani 1 1 d .
H9 H 0.7702 0.3921 1.0227 0.038 Uiso 1 1 calc R
C10 C 0.4890(5) 0.5403(2) 1.01572(6) 0.0334(6) Uani 1 1 d .
H10 H 0.5265 0.5861 1.0379 0.040 Uiso 1 1 calc R
C11 C 0.2927(5) 0.5881(2) 0.99260(6) 0.0303(5) Uani 1 1 d .
H11 H 0.1952 0.6674 0.9989 0.036 Uiso 1 1 calc R
C12 C 0.1306(5) 0.2017(2) 0.84267(6) 0.0266(5) Uani 1 1 d .
C13 C 0.3150(5) 0.0955(2) 0.85686(6) 0.0259(5) Uani 1 1 d .
C14 C 0.4926(5) 0.0355(2) 0.83257(6) 0.0361(6) Uani 1 1 d .
H14 H 0.4980 0.0644 0.8079 0.043 Uiso 1 1 calc R
C15 C 0.6619(5) -0.0665(2) 0.84422(7) 0.0441(7) Uani 1 1 d .
H15 H 0.7876 -0.1054 0.8276 0.053 Uiso 1 1 calc R
C16 C 0.6519(5) -0.1129(2) 0.87965(7) 0.0421(6) Uani 1 1 d .
H16 H 0.7688 -0.1836 0.8873 0.051 Uiso 1 1 calc R
C17 C 0.4716(5) -0.0560(2) 0.90369(7) 0.0383(6) Uani 1 1 d .
H17 H 0.4616 -0.0884 0.9280 0.046 Uiso 1 1 calc R
C18 C 0.3035(5) 0.0489(2) 0.89260(6) 0.0338(6) Uani 1 1 d .
H18 H 0.1806 0.0888 0.9094 0.041 Uiso 1 1 calc R
C19 C -0.5013(5) 0.4847(2) 0.80773(6) 0.0284(5) Uani 1 1 d .
C20 C -0.5912(5) 0.6005(2) 0.82498(7) 0.0405(6) Uani 1 1 d .
H20 H -0.5180 0.6259 0.8479 0.049 Uiso 1 1 calc R
C21 C -0.7885(6) 0.6786(3) 0.80844(7) 0.0493(7) Uani 1 1 d .
H21 H -0.8491 0.7584 0.8202 0.059 Uiso 1 1 calc R
C22 C -0.8994(5) 0.6436(3) 0.77532(7) 0.0440(7) Uani 1 1 d .
H22 H -1.0345 0.6986 0.7643 0.053 Uiso 1 1 calc R
C23 C -0.8114(5) 0.5276(3) 0.75838(6) 0.0390(6) Uani 1 1 d .
H23 H -0.8876 0.5019 0.7356 0.047 Uiso 1 1 calc R
C24 C -0.6131(5) 0.4485(2) 0.77433(6) 0.0340(6) Uani 1 1 d .
H24 H -0.5528 0.3690 0.7624 0.041 Uiso 1 1 calc R
H1 H -0.238(5) 0.328(2) 0.8072(6) 0.045(7) Uiso 1 1 d .

loop_
_atom_site_aniso_label
_atom_site_aniso_U_11
_atom_site_aniso_U_22
_atom_site_aniso_U_33
_atom_site_aniso_U_23
_atom_site_aniso_U_13
_atom_site_aniso_U_12
N1 0.0356(11) 0.0307(10) 0.0228(10) -0.0017(9) -0.0065(9) 0.0069(9)
O1 0.0353(9) 0.0283(8) 0.0265(8) -0.0035(7) -0.0045(7) 0.0059(7)
O2 0.0310(9) 0.0290(8) 0.0241(8) -0.0018(7) -0.0064(7) 0.0045(7)
O3 0.0482(11) 0.0302(8) 0.0338(9) -0.0058(7) -0.0065(8) 0.0136(8)
O4 0.0457(11) 0.0329(9) 0.0246(9) -0.0046(7) -0.0060(8) 0.0046(8)
C1 0.0303(13) 0.0261(11) 0.0241(11) -0.0025(10) 0.0010(10) 0.0011(10)
C2 0.0292(12) 0.0250(11) 0.0225(11) -0.0020(9) -0.0024(10) 0.0029(10)
C3 0.0267(12) 0.0275(11) 0.0203(11) 0.0016(9) -0.0024(10) 0.0016(9)
C4 0.0300(12) 0.0287(12) 0.0220(11) -0.0002(10) -0.0051(10) 0.0048(10)
C5 0.0332(13) 0.0274(12) 0.0251(12) -0.0012(10) 0.0001(10) 0.0006(11)
C6 0.0323(13) 0.0245(11) 0.0239(11) -0.0003(10) 0.0002(10) -0.0009(10)
C7 0.0311(13) 0.0245(11) 0.0211(11) -0.0037(10) -0.0007(10) -0.0026(10)
C8 0.0320(13) 0.0270(12) 0.0285(12) 0.0005(10) -0.0014(10) -0.0005(10)
C9 0.0358(14) 0.0335(13) 0.0260(12) 0.0014(10) -0.0053(11) -0.0018(11)
C10 0.0389(14) 0.0333(13) 0.0279(12) -0.0035(11) -0.0047(11) -0.0006(12)
C11 0.0371(13) 0.0262(11) 0.0275(12) -0.0033(10) -0.0008(11) -0.0012(11)
C12 0.0284(12) 0.0296(12) 0.0217(12) -0.0012(10) -0.0011(10) -0.0007(10)
C13 0.0293(12) 0.0234(11) 0.0249(12) -0.0027(9) -0.0009(10) 0.0016(10)
C14 0.0388(15) 0.0346(13) 0.0349(13) 0.0024(11) 0.0077(12) 0.0067(12)
C15 0.0445(16) 0.0447(15) 0.0429(15) 0.0044(13) 0.0078(14) 0.0182(14)
C16 0.0437(16) 0.0335(13) 0.0492(16) 0.0040(12) -0.0030(13) 0.0078(13)
C17 0.0470(16) 0.0339(13) 0.0341(13) 0.0055(12) -0.0051(13) 0.0032(12)
C18 0.0408(14) 0.0314(12) 0.0291(13) -0.0027(10) -0.0006(11) 0.0046(11)
C19 0.0273(12) 0.0297(12) 0.0283(12) 0.0073(10) -0.0020(10) 0.0026(11)
C20 0.0426(16) 0.0403(14) 0.0385(14) -0.0042(12) -0.0104(12) 0.0117(12)
C21 0.0492(17) 0.0483(15) 0.0505(17) -0.0032(14) -0.0091(14) 0.0204(14)
C22 0.0339(14) 0.0532(17) 0.0449(16) 0.0116(14) -0.0063(13) 0.0119(13)
C23 0.0364(14) 0.0506(15) 0.0301(13) 0.0092(12) -0.0067(11) 0.0000(13)
C24 0.0369(14) 0.0381(14) 0.0270(12) 0.0014(11) -0.0045(11) 0.0014(12)

loop_
_atom_type_symbol
_atom_type_description
_atom_type_scat_dispersion_real
_atom_type_scat_dispersion_imag
_atom_type_scat_source
C C 0.0033 0.0016 'International Tables Vol C Tables 4.2.6.8 and 6.1.1.4'
H H 0.0000 0.0000 'International Tables Vol C Tables 4.2.6.8 and 6.1.1.4'
N N 0.0061 0.0033 'International Tables Vol C Tables 4.2.6.8 and 6.1.1.4'
O O 0.0106 0.0060 'International Tables Vol C Tables 4.2.6.8 and 6.1.1.4'

loop_
_geom_angle_atom_site_label_1
_geom_angle_atom_site_label_2
_geom_angle_atom_site_label_3
_geom_angle
C1 N1 C19 131.2(2)
C1 N1 H1 110.9(15)
C19 N1 H1 117.5(15)
C1 O1 C4 105.64(16)
C3 O2 C7 115.62(16)
N1 C1 O1 119.82(19)
N1 C1 C2 127.5(2)
O1 C1 C2 112.68(18)
C1 C2 C3 102.49(19)
C1 C2 C12 121.28(19)
C3 C2 C12 136.0(2)
C4 C3 O2 123.02(19)
C4 C3 C2 110.20(19)
O2 C3 C2 126.76(19)
C3 C4 O1 108.94(18)
C3 C4 C5 127.1(2)
O1 C4 C5 123.94(19)
O3 C5 C4 126.8(2)
O3 C5 C6 123.76(19)
C4 C5 C6 109.49(19)
C7 C6 C11 117.6(2)
C7 C6 C5 121.81(19)
C11 C6 C5 120.56(19)
C8 C7 C6 122.1(2)
C8 C7 O2 114.97(18)
C6 C7 O2 122.92(19)
C9 C8 C7 118.2(2)
C9 C8 H8 120.9
C7 C8 H8 120.9
C8 C9 C10 121.1(2)
C8 C9 H9 119.4
C10 C9 H9 119.4
C11 C10 C9 119.8(2)
C11 C10 H10 120.1
C9 C10 H10 120.1
C10 C11 C6 121.1(2)
C10 C11 H11 119.5
C6 C11 H11 119.5
O4 C12 C2 119.68(19)
O4 C12 C13 118.46(19)
C2 C12 C13 121.87(18)
C14 C13 C18 119.3(2)
C14 C13 C12 117.74(19)
C18 C13 C12 122.8(2)
C15 C14 C13 119.8(2)
C15 C14 H14 120.1
C13 C14 H14 120.1
C14 C15 C16 121.1(2)
C14 C15 H15 119.5
C16 C15 H15 119.5
C17 C16 C15 119.4(2)
C17 C16 H16 120.3
C15 C16 H16 120.3
C16 C17 C18 120.2(2)
C16 C17 H17 119.9
C18 C17 H17 119.9
C17 C18 C13 120.1(2)
C17 C18 H18 120.0
C13 C18 H18 120.0
C20 C19 C24 119.4(2)
C20 C19 N1 123.9(2)
C24 C19 N1 116.6(2)
C21 C20 C19 119.3(2)
C21 C20 H20 120.4
C19 C20 H20 120.4
C22 C21 C20 121.6(3)
C22 C21 H21 119.2
C20 C21 H21 119.2
C21 C22 C23 119.0(2)
C21 C22 H22 120.5
C23 C22 H22 120.5
C22 C23 C24 120.3(2)
C22 C23 H23 119.8
C24 C23 H23 119.8
C23 C24 C19 120.3(2)
C23 C24 H24 119.8
C19 C24 H24 119.8

loop_
_geom_bond_atom_site_label_1
_geom_bond_atom_site_label_2
_geom_bond_distance
N1 C1 1.334(3)
N1 C19 1.411(3)
N1 H1 0.94(2)
O1 C1 1.352(2)
O1 C4 1.405(2)
O2 C3 1.356(2)
O2 C7 1.398(2)
O3 C5 1.232(3)
O4 C12 1.248(2)
C1 C2 1.408(3)
C2 C3 1.424(3)
C2 C12 1.443(3)
C3 C4 1.350(3)
C4 C5 1.414(3)
C5 C6 1.488(3)
C6 C7 1.396(3)
C6 C11 1.400(3)
C7 C8 1.390(3)
C8 C9 1.377(3)
C8 H8 0.9500
C9 C10 1.392(3)
C9 H9 0.9500
C10 C11 1.369(3)
C10 H10 0.9500
C11 H11 0.9500
C12 C13 1.485(3)
C13 C14 1.382(3)
C13 C18 1.392(3)
C14 C15 1.378(3)
C14 H14 0.9500
C15 C16 1.380(3)
C15 H15 0.9500
C16 C17 1.371(3)
C16 H16 0.9500
C17 C18 1.390(3)
C17 H17 0.9500
C18 H18 0.9500
C19 C20 1.385(3)
C19 C24 1.390(3)
C20 C21 1.382(3)
C20 H20 0.9500
C21 C22 1.376(3)
C21 H21 0.9500
C22 C23 1.378(4)
C22 H22 0.9500
C23 C24 1.381(3)
C23 H23 0.9500
C24 H24 0.9500

loop_
_geom_torsion_atom_site_label_1
_geom_torsion_atom_site_label_2
_geom_torsion_atom_site_label_3
_geom_torsion_atom_site_label_4
_geom_torsion
C19 N1 C1 O1 1.1(4)
C19 N1 C1 C2 -178.7(2)
C4 O1 C1 N1 -177.78(19)
C4 O1 C1 C2 2.1(2)
N1 C1 C2 C3 177.9(2)
O1 C1 C2 C3 -1.9(2)
N1 C1 C2 C12 2.7(4)
O1 C1 C2 C12 -177.17(18)
C7 O2 C3 C4 2.4(3)
C7 O2 C3 C2 -179.3(2)
C1 C2 C3 C4 1.0(2)
C12 C2 C3 C4 175.2(2)
C1 C2 C3 O2 -177.4(2)
C12 C2 C3 O2 -3.3(4)
O2 C3 C4 O1 178.67(18)
C2 C3 C4 O1 0.2(3)
O2 C3 C4 C5 -1.8(4)
C2 C3 C4 C5 179.7(2)
C1 O1 C4 C3 -1.3(2)
C1 O1 C4 C5 179.1(2)
C3 C4 C5 O3 179.9(2)
O1 C4 C5 O3 -0.6(4)
C3 C4 C5 C6 0.0(3)
O1 C4 C5 C6 179.55(19)
O3 C5 C6 C7 -179.1(2)
C4 C5 C6 C7 0.8(3)
O3 C5 C6 C11 2.1(3)
C4 C5 C6 C11 -178.0(2)
C11 C6 C7 C8 -1.0(3)
C5 C6 C7 C8 -179.8(2)
C11 C6 C7 O2 178.8(2)
C5 C6 C7 O2 -0.1(3)
C3 O2 C7 C8 178.23(19)
C3 O2 C7 C6 -1.6(3)
C6 C7 C8 C9 1.1(3)
O2 C7 C8 C9 -178.71(19)
C7 C8 C9 C10 -0.4(3)
C8 C9 C10 C11 -0.2(3)
C9 C10 C11 C6 0.3(4)
C7 C6 C11 C10 0.3(3)
C5 C6 C11 C10 179.1(2)
C1 C2 C12 O4 8.5(3)
C3 C2 C12 O4 -164.8(2)
C1 C2 C12 C13 -171.5(2)
C3 C2 C12 C13 15.2(4)
O4 C12 C13 C14 32.8(3)
C2 C12 C13 C14 -147.2(2)
O4 C12 C13 C18 -143.0(2)
C2 C12 C13 C18 37.0(3)
C18 C13 C14 C15 -2.1(4)
C12 C13 C14 C15 -178.0(2)
C13 C14 C15 C16 2.0(4)
C14 C15 C16 C17 -0.4(4)
C15 C16 C17 C18 -1.0(4)
C16 C17 C18 C13 0.8(4)
C14 C13 C18 C17 0.7(4)
C12 C13 C18 C17 176.4(2)
C1 N1 C19 C20 -0.4(4)
C1 N1 C19 C24 179.9(2)
C24 C19 C20 C21 -0.7(4)
N1 C19 C20 C21 179.6(2)
C19 C20 C21 C22 0.5(4)
C20 C21 C22 C23 0.2(4)
C21 C22 C23 C24 -0.6(4)
C22 C23 C24 C19 0.4(4)
C20 C19 C24 C23 0.3(4)
N1 C19 C24 C23 180.0(2)
